data_7037513
loop_
_publ_author_name
'Kang, Yunji'
'Park, In-Hyeok'
'Ikeda, Mari'
'Habata, Yoichi'
'Lee, Shim Sung'

_publ_section_title
;
 A double decker type complex: copper(i) iodide complexation with mixed
 donor macrocycles via [1&#x2009;:&#x2009;1] and [2&#x2009;:&#x2009;2]
 cyclisations.
;
_journal_issue 11
_journal_name_full 'Dalton transactions (Cambridge, England : 2003)'
_journal_page_first 4528
_journal_page_last 4533
_journal_paper_doi 10.1039/c5dt03751d
_journal_volume 45
_journal_year 2016
_chemical_formula_sum 'C33 H37 Cu I3 N O3 S2'
_chemical_formula_weight 1004.00
_chemical_name_systematic
; 
 ? 
;
_space_group_IT_number 14
_symmetry_cell_setting monoclinic
_symmetry_space_group_name_Hall '-P 2yn'
_symmetry_space_group_name_H-M 'P 1 21/n 1'
_atom_sites_solution_hydrogens geom
_atom_sites_solution_primary direct
_atom_sites_solution_secondary difmap
_audit_creation_method SHELXL-97
_audit_update_record
;
2015-11-26 deposited with the CCDC.
2015-12-02 downloaded from the CCDC.
;
_cell_angle_alpha 90.00
_cell_angle_beta 98.3400(10)
_cell_angle_gamma 90.00
_cell_formula_units_Z 4
_cell_length_a 8.7764(2)
_cell_length_b 13.5763(3)
_cell_length_c 30.1113(6)
_cell_measurement_reflns_used 9920
_cell_measurement_temperature 173(2)
_cell_measurement_theta_max 28.28
_cell_measurement_theta_min 2.35
_cell_volume 3549.85(13)
_computing_cell_refinement 'Bruker SAINT'
_computing_data_collection 'Bruker APEX2'
_computing_data_reduction 'Bruker SAINT'
_computing_molecular_graphics 'Bruker SHELXTL'
_computing_publication_material 'Bruker SHELXTL'
_computing_structure_refinement 'Bruker SHELXTL'
_computing_structure_solution 'Bruker SHELXTL'
_diffrn_ambient_temperature 173(2)
_diffrn_measured_fraction_theta_full 0.996
_diffrn_measured_fraction_theta_max 0.996
_diffrn_measurement_device_type 'Bruker APEX-II CCD'
_diffrn_measurement_method '\f and \w scans'
_diffrn_radiation_monochromator graphite
_diffrn_radiation_source 'fine-focus sealed tube'
_diffrn_radiation_type MoK\a
_diffrn_radiation_wavelength 0.71073
_diffrn_reflns_av_R_equivalents 0.0299
_diffrn_reflns_av_sigmaI/netI 0.0198
_diffrn_reflns_limit_h_max 10
_diffrn_reflns_limit_h_min -10
_diffrn_reflns_limit_k_max 16
_diffrn_reflns_limit_k_min -16
_diffrn_reflns_limit_l_max 37
_diffrn_reflns_limit_l_min -37
_diffrn_reflns_number 53917
_diffrn_reflns_theta_full 26.00
_diffrn_reflns_theta_max 26.00
_diffrn_reflns_theta_min 1.65
_exptl_absorpt_coefficient_mu 3.375
_exptl_absorpt_correction_T_max 0.8768
_exptl_absorpt_correction_T_min 0.4980
_exptl_absorpt_correction_type multi-scan
_exptl_absorpt_process_details SADABS
_exptl_crystal_colour pink
_exptl_crystal_density_diffrn 1.879
_exptl_crystal_density_method 'not measured'
_exptl_crystal_description needle
_exptl_crystal_F_000 1944
_exptl_crystal_size_max 0.24
_exptl_crystal_size_mid 0.06
_exptl_crystal_size_min 0.04
_refine_diff_density_max 0.646
_refine_diff_density_min -0.751
_refine_diff_density_rms 0.087
_refine_ls_extinction_method none
_refine_ls_goodness_of_fit_ref 1.162
_refine_ls_hydrogen_treatment constr
_refine_ls_matrix_type full
_refine_ls_number_parameters 388
_refine_ls_number_reflns 6946
_refine_ls_number_restraints 0
_refine_ls_restrained_S_all 1.162
_refine_ls_R_factor_all 0.0331
_refine_ls_R_factor_gt 0.0251
_refine_ls_shift/su_max 0.002
_refine_ls_shift/su_mean 0.000
_refine_ls_structure_factor_coef Fsqd
_refine_ls_weighting_details 'calc w=1/[\s^2^(Fo^2^)+(0.0062P)^2^+7.0788P] where P=(Fo^2^+2Fc^2^)/3'
_refine_ls_weighting_scheme calc
_refine_ls_wR_factor_gt 0.0448
_refine_ls_wR_factor_ref 0.0470
_reflns_number_gt 5962
_reflns_number_total 6946
_reflns_threshold_expression >2sigma(I)
_cod_data_source_file c5dt03751d2.cif
_cod_data_source_block 1
_cod_depositor_comments
;
The following automatic conversions were performed:

'_symmetry_cell_setting' value 'Monoclinic' changed to 'monoclinic'
according to
/usr/data/users/saulius/crontab/automatic-downloads/rss-feeds/RSC/lib/dictionaries/cif_core.dic
dictionary named 'cif_core.dic' version 2.4.2 from 2011-04-26.

Automatic conversion script
Id: cif_fix_values 4268 2015-11-12 08:31:59Z antanas 

 Adding full bibliography for 7037513--7037515.cif.
;
_cod_original_sg_symbol_H-M P2(1)/n
_cod_database_code 7037513

loop_
_symmetry_equiv_pos_as_xyz
'x, y, z'
'-x+1/2, y+1/2, -z+1/2'
'-x, -y, -z'
'x-1/2, -y-1/2, z-1/2'

loop_
_atom_site_label
_atom_site_type_symbol
_atom_site_fract_x
_atom_site_fract_y
_atom_site_fract_z
_atom_site_U_iso_or_equiv
_atom_site_adp_type
_atom_site_occupancy
_atom_site_symmetry_multiplicity
_atom_site_calc_flag
_atom_site_refinement_flags
I1 I 0.65127(3) 0.734622(16) 0.255202(7) 0.02291(6) Uani 1 1 d .
I2 I 0.77034(2) 0.743279(15) 0.170347(6) 0.01781(5) Uani 1 1 d .
I3 I 0.87522(2) 0.751620(16) 0.081671(7) 0.02244(6) Uani 1 1 d .
Cu1 Cu 0.50787(4) 0.25672(3) 0.123451(11) 0.01456(8) Uani 1 1 d .
S1 S 0.36156(8) 0.26386(6) 0.05504(2) 0.01468(15) Uani 1 1 d .
S2 S 0.67137(9) 0.38789(6) 0.14094(2) 0.01412(16) Uani 1 1 d .
O1 O 0.3815(2) 0.32721(16) 0.19006(7) 0.0196(5) Uani 1 1 d .
O2 O 0.6104(2) 0.08390(15) 0.09242(6) 0.0155(5) Uani 1 1 d .
O3 O 0.4590(3) 0.58304(17) 0.35529(7) 0.0226(5) Uani 1 1 d .
N1 N 0.4873(3) 0.14633(18) 0.16808(8) 0.0130(5) Uani 1 1 d .
C1 C 0.3945(3) 0.1583(2) 0.20008(10) 0.0149(6) Uani 1 1 d .
C2 C 0.4011(4) 0.0963(2) 0.23681(10) 0.0183(7) Uani 1 1 d .
H2A H 0.3390 0.1087 0.2595 0.022 Uiso 1 1 calc R
C3 C 0.4987(4) 0.0164(2) 0.23999(10) 0.0197(7) Uani 1 1 d .
H3A H 0.5046 -0.0271 0.2649 0.024 Uiso 1 1 calc R
C4 C 0.5879(4) 0.0006(2) 0.20649(10) 0.0178(7) Uani 1 1 d .
H4A H 0.6531 -0.0554 0.2074 0.021 Uiso 1 1 calc R
C5 C 0.5811(3) 0.0676(2) 0.17133(9) 0.0146(6) Uani 1 1 d .
C6 C 0.6846(4) 0.0556(2) 0.13601(10) 0.0188(7) Uani 1 1 d .
H6A H 0.7781 0.0962 0.1442 0.023 Uiso 1 1 calc R
H6B H 0.7172 -0.0141 0.1352 0.023 Uiso 1 1 calc R
C7 C 0.4858(3) 0.0276(2) 0.07373(10) 0.0150(6) Uani 1 1 d .
C8 C 0.4484(4) -0.0635(2) 0.08954(10) 0.0198(7) Uani 1 1 d .
H8A H 0.5100 -0.0920 0.1148 0.024 Uiso 1 1 calc R
C9 C 0.3198(4) -0.1132(2) 0.06806(11) 0.0242(8) Uani 1 1 d .
H9A H 0.2915 -0.1747 0.0795 0.029 Uiso 1 1 calc R
C10 C 0.2330(4) -0.0737(3) 0.03028(11) 0.0265(8) Uani 1 1 d .
H10A H 0.1470 -0.1088 0.0152 0.032 Uiso 1 1 calc R
C11 C 0.2725(4) 0.0171(2) 0.01462(10) 0.0199(7) Uani 1 1 d .
H11A H 0.2128 0.0440 -0.0114 0.024 Uiso 1 1 calc R
C12 C 0.3977(4) 0.0698(2) 0.03611(9) 0.0149(6) Uani 1 1 d .
C13 C 0.4386(4) 0.1699(2) 0.02039(10) 0.0159(7) Uani 1 1 d .
H13A H 0.3944 0.1789 -0.0115 0.019 Uiso 1 1 calc R
H13B H 0.5519 0.1765 0.0230 0.019 Uiso 1 1 calc R
C14 C 0.4040(4) 0.3751(2) 0.02466(10) 0.0169(7) Uani 1 1 d .
H14A H 0.3416 0.3739 -0.0055 0.020 Uiso 1 1 calc R
H14B H 0.3714 0.4332 0.0408 0.020 Uiso 1 1 calc R
C15 C 0.5702(4) 0.3874(2) 0.01923(10) 0.0151(6) Uani 1 1 d .
C16 C 0.6190(4) 0.3539(2) -0.02026(10) 0.0185(7) Uani 1 1 d .
H16A H 0.5456 0.3263 -0.0432 0.022 Uiso 1 1 calc R
C17 C 0.7718(4) 0.3598(2) -0.02689(10) 0.0222(7) Uani 1 1 d .
H17A H 0.8023 0.3364 -0.0540 0.027 Uiso 1 1 calc R
C18 C 0.8788(4) 0.4000(2) 0.00610(11) 0.0212(7) Uani 1 1 d .
H18A H 0.9842 0.4025 0.0022 0.025 Uiso 1 1 calc R
C19 C 0.8327(4) 0.4367(2) 0.04502(10) 0.0183(7) Uani 1 1 d .
H19A H 0.9068 0.4661 0.0672 0.022 Uiso 1 1 calc R
C20 C 0.6802(4) 0.4311(2) 0.05208(9) 0.0143(6) Uani 1 1 d .
C21 C 0.6373(4) 0.4755(2) 0.09434(9) 0.0156(6) Uani 1 1 d .
H21A H 0.5273 0.4945 0.0893 0.019 Uiso 1 1 calc R
H21B H 0.6992 0.5357 0.1021 0.019 Uiso 1 1 calc R
C22 C 0.5967(3) 0.4631(2) 0.18390(9) 0.0148(6) Uani 1 1 d .
H22A H 0.6121 0.4268 0.2127 0.018 Uiso 1 1 calc R
H22B H 0.6572 0.5248 0.1882 0.018 Uiso 1 1 calc R
C23 C 0.4286(3) 0.4888(2) 0.17232(9) 0.0140(6) Uani 1 1 d .
C24 C 0.3780(4) 0.5823(2) 0.15894(9) 0.0161(7) Uani 1 1 d .
H24A H 0.4510 0.6331 0.1568 0.019 Uiso 1 1 calc R
C25 C 0.2215(4) 0.6026(2) 0.14864(10) 0.0199(7) Uani 1 1 d .
H25A H 0.1878 0.6670 0.1397 0.024 Uiso 1 1 calc R
C26 C 0.1155(4) 0.5288(3) 0.15140(10) 0.0199(7) Uani 1 1 d .
H26A H 0.0088 0.5428 0.1439 0.024 Uiso 1 1 calc R
C27 C 0.1619(4) 0.4342(2) 0.16489(10) 0.0175(7) Uani 1 1 d .
H27A H 0.0883 0.3836 0.1668 0.021 Uiso 1 1 calc R
C28 C 0.3183(4) 0.4155(2) 0.17557(9) 0.0158(7) Uani 1 1 d .
C29 C 0.2863(3) 0.2435(2) 0.19368(10) 0.0178(7) Uani 1 1 d .
H29A H 0.2112 0.2351 0.1661 0.021 Uiso 1 1 calc R
H29B H 0.2295 0.2503 0.2196 0.021 Uiso 1 1 calc R
C30 C 0.5242(4) 0.6941(3) 0.41700(12) 0.0313(9) Uani 1 1 d .
H30A H 0.5145 0.7051 0.4486 0.047 Uiso 1 1 calc R
H30B H 0.4758 0.7487 0.3989 0.047 Uiso 1 1 calc R
H30C H 0.6334 0.6903 0.4136 0.047 Uiso 1 1 calc R
C31 C 0.4455(4) 0.5988(3) 0.40134(11) 0.0287(8) Uani 1 1 d .
H31A H 0.4936 0.5434 0.4196 0.034 Uiso 1 1 calc R
H31B H 0.3354 0.6019 0.4051 0.034 Uiso 1 1 calc R
C32 C 0.4026(4) 0.4887(3) 0.33982(11) 0.0281(8) Uani 1 1 d .
H32A H 0.2895 0.4857 0.3391 0.034 Uiso 1 1 calc R
H32B H 0.4502 0.4366 0.3603 0.034 Uiso 1 1 calc R
C33 C 0.4426(4) 0.4731(3) 0.29361(11) 0.0290(8) Uani 1 1 d .
H33A H 0.4044 0.4086 0.2823 0.044 Uiso 1 1 calc R
H33B H 0.5546 0.4756 0.2947 0.044 Uiso 1 1 calc R
H33C H 0.3948 0.5249 0.2736 0.044 Uiso 1 1 calc R

loop_
_atom_site_aniso_label
_atom_site_aniso_U_11
_atom_site_aniso_U_22
_atom_site_aniso_U_33
_atom_site_aniso_U_23
_atom_site_aniso_U_13
_atom_site_aniso_U_12
I1 0.03059(12) 0.01760(11) 0.01978(10) 0.00118(9) 0.00113(8) 0.00107(10)
I2 0.01928(11) 0.01127(10) 0.02175(10) -0.00025(8) -0.00084(8) 0.00000(8)
I3 0.02117(11) 0.02397(12) 0.02120(10) 0.00077(9) -0.00019(8) 0.00103(10)
Cu1 0.01924(19) 0.01188(19) 0.01319(16) 0.00072(15) 0.00450(14) 0.00015(16)
S1 0.0160(4) 0.0132(4) 0.0151(3) 0.0005(3) 0.0032(3) -0.0014(3)
S2 0.0164(4) 0.0136(4) 0.0126(3) -0.0003(3) 0.0030(3) 0.0001(3)
O1 0.0180(12) 0.0117(11) 0.0291(12) -0.0003(9) 0.0031(10) -0.0020(9)
O2 0.0151(11) 0.0166(12) 0.0145(10) 0.0013(9) 0.0017(9) 0.0003(9)
O3 0.0221(13) 0.0271(13) 0.0190(11) -0.0001(10) 0.0041(9) 0.0025(10)
N1 0.0134(13) 0.0133(13) 0.0123(12) -0.0013(10) 0.0016(10) -0.0027(11)
C1 0.0164(17) 0.0146(16) 0.0136(14) -0.0023(12) 0.0017(12) -0.0046(13)
C2 0.0212(18) 0.0194(17) 0.0153(15) -0.0022(13) 0.0057(13) -0.0052(14)
C3 0.0268(19) 0.0161(17) 0.0170(15) 0.0035(13) 0.0054(13) -0.0032(14)
C4 0.0194(17) 0.0136(16) 0.0201(16) 0.0017(13) 0.0020(13) 0.0012(13)
C5 0.0168(17) 0.0127(16) 0.0135(14) -0.0022(12) 0.0001(12) -0.0036(13)
C6 0.0212(18) 0.0167(17) 0.0181(16) 0.0022(13) 0.0018(13) 0.0024(14)
C7 0.0177(17) 0.0131(16) 0.0156(15) -0.0040(12) 0.0070(12) -0.0009(13)
C8 0.0266(19) 0.0143(16) 0.0198(16) -0.0018(13) 0.0077(14) 0.0033(14)
C9 0.038(2) 0.0122(17) 0.0252(17) -0.0042(14) 0.0139(15) -0.0038(15)
C10 0.033(2) 0.0208(19) 0.0262(18) -0.0103(15) 0.0063(15) -0.0082(16)
C11 0.0226(18) 0.0197(18) 0.0168(15) -0.0062(13) 0.0010(13) 0.0002(14)
C12 0.0178(17) 0.0157(16) 0.0124(14) -0.0034(12) 0.0066(12) 0.0003(13)
C13 0.0200(17) 0.0161(16) 0.0117(14) -0.0017(12) 0.0033(12) 0.0003(13)
C14 0.0219(18) 0.0132(16) 0.0155(15) 0.0020(12) 0.0020(13) -0.0009(13)
C15 0.0192(17) 0.0117(15) 0.0144(14) 0.0025(12) 0.0026(12) -0.0014(13)
C16 0.0280(19) 0.0116(16) 0.0161(15) 0.0009(12) 0.0042(13) -0.0054(14)
C17 0.035(2) 0.0163(17) 0.0184(16) 0.0002(13) 0.0132(14) -0.0021(15)
C18 0.0228(18) 0.0149(17) 0.0282(17) 0.0017(13) 0.0114(14) -0.0028(14)
C19 0.0215(18) 0.0144(16) 0.0187(16) 0.0002(13) 0.0014(13) -0.0046(14)
C20 0.0210(17) 0.0086(15) 0.0141(14) 0.0028(12) 0.0052(12) 0.0011(13)
C21 0.0223(18) 0.0104(15) 0.0143(14) 0.0005(12) 0.0030(12) -0.0014(13)
C22 0.0190(17) 0.0139(16) 0.0114(14) -0.0036(12) 0.0015(12) -0.0013(13)
C23 0.0164(16) 0.0168(16) 0.0094(14) -0.0036(12) 0.0034(12) 0.0014(13)
C24 0.0195(17) 0.0162(16) 0.0130(14) -0.0027(12) 0.0033(12) 0.0004(13)
C25 0.0266(19) 0.0170(17) 0.0157(15) -0.0005(13) 0.0014(13) 0.0059(15)
C26 0.0189(18) 0.0288(19) 0.0119(15) -0.0044(13) 0.0019(13) 0.0059(15)
C27 0.0160(17) 0.0192(17) 0.0177(15) -0.0058(13) 0.0038(13) -0.0023(14)
C28 0.0202(17) 0.0142(16) 0.0131(14) -0.0034(12) 0.0030(12) 0.0008(13)
C29 0.0193(16) 0.0154(16) 0.0197(15) -0.0025(13) 0.0060(12) -0.0037(14)
C30 0.028(2) 0.038(2) 0.0279(19) -0.0080(16) 0.0020(15) 0.0080(17)
C31 0.033(2) 0.033(2) 0.0220(17) 0.0032(15) 0.0095(15) 0.0082(17)
C32 0.033(2) 0.0233(19) 0.0275(18) 0.0025(15) 0.0016(16) 0.0040(16)
C33 0.025(2) 0.035(2) 0.0253(18) -0.0053(16) -0.0034(15) 0.0096(17)

loop_
_atom_type_symbol
_atom_type_description
_atom_type_scat_dispersion_real
_atom_type_scat_dispersion_imag
_atom_type_scat_source
C C 0.0033 0.0016 'International Tables Vol C Tables 4.2.6.8 and 6.1.1.4'
H H 0.0000 0.0000 'International Tables Vol C Tables 4.2.6.8 and 6.1.1.4'
N N 0.0061 0.0033 'International Tables Vol C Tables 4.2.6.8 and 6.1.1.4'
O O 0.0106 0.0060 'International Tables Vol C Tables 4.2.6.8 and 6.1.1.4'
S S 0.1246 0.1234 'International Tables Vol C Tables 4.2.6.8 and 6.1.1.4'
Cu Cu 0.3201 1.2651 'International Tables Vol C Tables 4.2.6.8 and 6.1.1.4'
I I -0.4742 1.8119 'International Tables Vol C Tables 4.2.6.8 and 6.1.1.4'

loop_
_geom_angle_atom_site_label_1
_geom_angle_atom_site_label_2
_geom_angle_atom_site_label_3
_geom_angle
I1 I2 I3 177.089(10)
N1 Cu1 S1 122.56(7)
N1 Cu1 S2 122.03(7)
S1 Cu1 S2 115.31(3)
C14 S1 C13 99.83(14)
C14 S1 Cu1 111.09(10)
C13 S1 Cu1 106.25(10)
C21 S2 C22 98.22(14)
C21 S2 Cu1 107.49(10)
C22 S2 Cu1 108.44(10)
C28 O1 C29 120.6(2)
C7 O2 C6 116.9(2)
C31 O3 C32 112.3(3)
C5 N1 C1 117.9(3)
C5 N1 Cu1 121.4(2)
C1 N1 Cu1 119.9(2)
N1 C1 C2 122.2(3)
N1 C1 C29 115.9(3)
C2 C1 C29 121.8(3)
C3 C2 C1 119.2(3)
C2 C3 C4 119.0(3)
C3 C4 C5 119.3(3)
N1 C5 C4 122.2(3)
N1 C5 C6 117.5(3)
C4 C5 C6 120.3(3)
O2 C6 C5 112.2(2)
C8 C7 O2 124.5(3)
C8 C7 C12 121.0(3)
O2 C7 C12 114.5(3)
C7 C8 C9 119.4(3)
C10 C9 C8 120.6(3)
C9 C10 C11 119.4(3)
C10 C11 C12 121.4(3)
C11 C12 C7 118.2(3)
C11 C12 C13 122.0(3)
C7 C12 C13 119.8(3)
C12 C13 S1 109.0(2)
C15 C14 S1 114.7(2)
C16 C15 C20 118.1(3)
C16 C15 C14 118.7(3)
C20 C15 C14 123.2(3)
C17 C16 C15 121.7(3)
C18 C17 C16 119.5(3)
C17 C18 C19 120.0(3)
C18 C19 C20 121.1(3)
C19 C20 C15 119.5(3)
C19 C20 C21 118.2(3)
C15 C20 C21 122.2(3)
C20 C21 S2 110.8(2)
C23 C22 S2 113.7(2)
C24 C23 C28 118.4(3)
C24 C23 C22 122.8(3)
C28 C23 C22 118.8(3)
C23 C24 C25 120.7(3)
C26 C25 C24 119.7(3)
C25 C26 C27 121.2(3)
C28 C27 C26 118.4(3)
O1 C28 C27 125.3(3)
O1 C28 C23 113.2(3)
C27 C28 C23 121.6(3)
O1 C29 C1 105.0(2)
O3 C31 C30 109.5(3)
O3 C32 C33 108.2(3)

loop_
_geom_bond_atom_site_label_1
_geom_bond_atom_site_label_2
_geom_bond_distance
I1 I2 2.8998(3)
I2 I3 2.9500(3)
Cu1 N1 2.038(2)
Cu1 S1 2.2660(8)
Cu1 S2 2.2997(8)
S1 C14 1.831(3)
S1 C13 1.838(3)
S2 C21 1.830(3)
S2 C22 1.842(3)
O1 C28 1.365(4)
O1 C29 1.424(4)
O2 C7 1.385(4)
O2 C6 1.431(3)
O3 C31 1.425(4)
O3 C32 1.427(4)
N1 C5 1.344(4)
N1 C1 1.359(4)
C1 C2 1.385(4)
C1 C29 1.490(4)
C2 C3 1.376(5)
C3 C4 1.380(4)
C4 C5 1.390(4)
C5 C6 1.504(4)
C7 C8 1.382(4)
C7 C12 1.399(4)
C8 C9 1.391(5)
C9 C10 1.382(5)
C10 C11 1.382(5)
C11 C12 1.390(4)
C12 C13 1.500(4)
C14 C15 1.501(4)
C15 C16 1.397(4)
C15 C20 1.409(4)
C16 C17 1.386(5)
C17 C18 1.377(5)
C18 C19 1.387(4)
C19 C20 1.388(4)
C20 C21 1.504(4)
C22 C23 1.507(4)
C23 C24 1.384(4)
C23 C28 1.402(4)
C24 C25 1.391(4)
C25 C26 1.378(5)
C26 C27 1.389(5)
C27 C28 1.387(4)
C30 C31 1.509(5)
C32 C33 1.499(5)
